data_1573646
_journal_paper_doi 10.1039/D4DT03036B
_chemical_formula_moiety 'C15 H22 Au O P'
_chemical_formula_sum 'C15 H22 Au O P'
_chemical_formula_weight 446.26
_space_group_crystal_system orthorhombic
_space_group_IT_number 61
_space_group_name_Hall '-P 2ac 2ab'
_space_group_name_H-M_alt 'P b c a'
_atom_sites_solution_hydrogens geom
_audit_creation_date 2023-05-15
_audit_creation_method
;
Olex2 1.5
(compiled 2023.03.06 svn.rbb2c1857 for OlexSys, GUI svn.r6748)
;
_audit_update_record
;
2024-07-24 deposited with the CCDC.	2025-01-09 downloaded from the CCDC.
;
_cell_angle_alpha 90
_cell_angle_beta 90
_cell_angle_gamma 90
_cell_formula_units_Z 8
_cell_length_a 16.8830(3)
_cell_length_b 9.85238(17)
_cell_length_c 16.2916(4)
_cell_measurement_temperature 293(2)
_cell_volume 2709.91(9)
_computing_molecular_graphics 'Olex2 1.5 (Dolomanov et al., 2009)'
_computing_publication_material 'Olex2 1.5 (Dolomanov et al., 2009)'
_computing_structure_refinement 'SHELXL 2018/3 (Sheldrick, 2015)'
_diffrn_ambient_environment 'Diamond Anvil Cell filled with Daphne-7575'
_diffrn_ambient_pressure 2160000
_diffrn_ambient_temperature 293(2)
_diffrn_crystal_treatment 'pressurized rapidly in Daphne-7575 as a hydrostatic medium'
_diffrn_measured_fraction_theta_full 0.876
_diffrn_measured_fraction_theta_max 0.590
_diffrn_measurement_device 'abstract diffractometer'
_diffrn_measurement_device_type 'esperanto-CrysAlisPro-abstract goniometer imported esperanto images'
_diffrn_measurement_method '\w scans'
_diffrn_measurement_specimen_support 'Diamond Anvil Cell, effective opening angle 39 deg.'
_diffrn_radiation_monochromator synchrotron
_diffrn_radiation_probe x-ray
_diffrn_radiation_type synchrotron
_diffrn_radiation_wavelength 0.410
_diffrn_reflns_av_R_equivalents 0.0562
_diffrn_reflns_av_unetI/netI 0.0743
_diffrn_reflns_Laue_measured_fraction_full 0.876
_diffrn_reflns_Laue_measured_fraction_max 0.590
_diffrn_reflns_limit_h_max 24
_diffrn_reflns_limit_h_min -22
_diffrn_reflns_limit_k_max 14
_diffrn_reflns_limit_k_min -15
_diffrn_reflns_limit_l_max 20
_diffrn_reflns_limit_l_min -23
_diffrn_reflns_number 20069
_diffrn_reflns_point_group_measured_fraction_full 0.876
_diffrn_reflns_point_group_measured_fraction_max 0.590
_diffrn_reflns_reduction_process
;
 Scaled and merged with Sortav
 R.H. Blessing, (1987) Cryst. Rev. 1, 3-58
 R.H. Blessing, (1989) J. Appl. Cryst. 22, 396-397
;
_diffrn_reflns_theta_full 14.241
_diffrn_reflns_theta_max 21.788
_diffrn_reflns_theta_min 1.557
_diffrn_source synchrotron
_exptl_absorpt_coefficient_mu 2.666
_exptl_crystal_colour 'clear violet'
_exptl_crystal_density_diffrn 2.188
_exptl_crystal_description needle
_exptl_crystal_F_000 1712
_exptl_crystal_preparation 'Mounted in a Diamond-Anvil Cell using Daphne-7575 as pressure medium.,Luminescent'
_exptl_crystal_pressure_history 'Pressurized to 2.16 GPa and left to stabilize over ? hours.'
_exptl_crystal_recrystallization_method 'Re-crystallisation from solvent: n-pentane/dichloromethane'
_refine_diff_density_max 2.589
_refine_diff_density_min -2.063
_refine_diff_density_rms 0.217
_refine_ls_extinction_method none
_refine_ls_goodness_of_fit_ref 1.243
_refine_ls_hydrogen_treatment constr
_refine_ls_matrix_type full
_refine_ls_number_parameters 167
_refine_ls_number_reflns 4974
_refine_ls_number_restraints 0
_refine_ls_restrained_S_all 1.243
_refine_ls_R_factor_all 0.0597
_refine_ls_R_factor_gt 0.0508
_refine_ls_shift/su_max 0.002
_refine_ls_shift/su_mean 0.000
_refine_ls_structure_factor_coef Fsqd
_refine_ls_weighting_details 'w=1/[\s^2^(Fo^2^)+(0.0302P)^2^+1.5674P] where P=(Fo^2^+2Fc^2^)/3'
_refine_ls_weighting_scheme calc
_refine_ls_wR_factor_gt 0.1241
_refine_ls_wR_factor_ref 0.1308
_reflns_Friedel_coverage 0.000
_reflns_number_gt 4352
_reflns_number_total 4974
_reflns_threshold_expression 'I > 2\s(I)'
_cod_data_source_file d4dt03036b3.cif
_cod_data_source_block p3m2_2p16GPa
_cod_original_cell_volume 2709.90(9)
_cod_database_code 1573646
_shelx_shelxl_version_number 2018/3
_shelx_space_group_comment
;
The symmetry employed for this shelxl refinement is uniquely defined
by the following loop, which should always be used as a source of
symmetry information in preference to the above space-group names.
They are only intended as comments.
;
_exptl_sortav_scale_factor_max 1.192
_exptl_sortav_scale_factor_min 0.808
_diffrn_reflns_number_extinctions 775
_diffrn_reflns_number_rejects 0
_diffrn_reflns_rejects_percent 0.000
_diffrn_reflns_number_accepted 19294
_olex2_refinement_description
;
1. Fixed Uiso
 At 1.2 times of:
  All C(H) groups, All C(H,H) groups
 At 1.5 times of:
  All C(H,H,H) groups
2.a Secondary CH2 refined with riding coordinates:
 C10(H10A,H10B), C12(H12A,H12B), C14(H14A,H14B)
2.b Aromatic/amide H refined with riding coordinates:
 C8(H8), C7(H7), C4(H4), C5(H5)
2.c Idealised Me refined as rotating group:
 C15(H15A,H15B,H15C), C13(H13A,H13B,H13C), C9(H9A,H9B,H9C), C11(H11A,H11B,H11C)
;
_olex2_submission_special_instructions 'No special instructions were received'

loop_
_space_group_symop_operation_xyz
'x, y, z'
'-x+1/2, -y, z+1/2'
'x+1/2, -y+1/2, -z'
'-x, y+1/2, -z+1/2'
'-x, -y, -z'
'x-1/2, y, -z-1/2'
'-x-1/2, y-1/2, z'
'x, -y-1/2, z-1/2'

loop_
_atom_site_label
_atom_site_type_symbol
_atom_site_fract_x
_atom_site_fract_y
_atom_site_fract_z
_atom_site_U_iso_or_equiv
_atom_site_adp_type
_atom_site_occupancy
_atom_site_site_symmetry_order
_atom_site_calc_flag
_atom_site_refinement_flags_posn
_atom_site_refinement_flags_adp
_atom_site_refinement_flags_occupancy
_atom_site_disorder_assembly
_atom_site_disorder_group
Au1 Au 0.38389(2) 0.87207(2) 0.34354(2) 0.03294(9) Uani 1 1 d . . . . .
P1 P 0.37631(6) 1.06483(10) 0.26702(9) 0.0291(2) Uani 1 1 d . . . . .
O1 O 0.3362(2) 0.0593(3) 0.5544(3) 0.0451(10) Uani 1 1 d . . . . .
C6 C 0.3546(3) 0.1816(4) 0.5185(3) 0.0325(9) Uani 1 1 d . . . . .
C3 C 0.3764(2) 0.4381(4) 0.4511(4) 0.0313(10) Uani 1 1 d . . . . .
C10 C 0.3913(3) 1.0254(5) 0.1593(3) 0.0350(11) Uani 1 1 d . . . . .
H10A H 0.362998 1.091918 0.126594 0.042 Uiso 1 1 calc R U . . .
H10B H 0.447209 1.034627 0.146828 0.042 Uiso 1 1 calc R U . . .
C8 C 0.4408(3) 0.3592(4) 0.4755(4) 0.0332(11) Uani 1 1 d . . . . .
H8 H 0.491903 0.392703 0.469251 0.040 Uiso 1 1 calc R U . . .
C2 C 0.3873(2) 0.5748(4) 0.4198(4) 0.0336(11) Uani 1 1 d . . . . .
C12 C 0.2818(3) 1.1519(4) 0.2713(4) 0.0399(12) Uani 1 1 d . . . . .
H12A H 0.270776 1.177974 0.327581 0.048 Uiso 1 1 calc R U . . .
H12B H 0.284568 1.233950 0.238535 0.048 Uiso 1 1 calc R U . . .
C7 C 0.4293(3) 0.2309(4) 0.5092(4) 0.0348(10) Uani 1 1 d . . . . .
H7 H 0.472610 0.179035 0.525321 0.042 Uiso 1 1 calc R U . . .
C15 C 0.4381(3) 1.3269(4) 0.2472(4) 0.0441(13) Uani 1 1 d . . . . .
H15A H 0.424857 1.312713 0.190573 0.066 Uiso 1 1 calc R U . . .
H15B H 0.485320 1.380982 0.250813 0.066 Uiso 1 1 calc R U . . .
H15C H 0.395358 1.373163 0.274170 0.066 Uiso 1 1 calc R U . . .
C14 C 0.4521(3) 1.1915(4) 0.2883(4) 0.0374(11) Uani 1 1 d . . . . .
H14A H 0.454902 1.205530 0.347175 0.045 Uiso 1 1 calc R U . . .
H14B H 0.502927 1.156438 0.270515 0.045 Uiso 1 1 calc R U . . .
C4 C 0.3006(3) 0.3854(4) 0.4605(4) 0.0347(11) Uani 1 1 d . . . . .
H4 H 0.257037 0.436592 0.444211 0.042 Uiso 1 1 calc R U . . .
C1 C 0.3904(3) 0.6907(4) 0.3961(4) 0.0350(11) Uani 1 1 d . . . . .
C13 C 0.2156(3) 1.0631(5) 0.2399(5) 0.0507(16) Uani 1 1 d . . . . .
H13A H 0.225737 1.039353 0.183722 0.076 Uiso 1 1 calc R U . . .
H13B H 0.166386 1.111454 0.243516 0.076 Uiso 1 1 calc R U . . .
H13C H 0.212665 0.982086 0.272473 0.076 Uiso 1 1 calc R U . . .
C5 C 0.2891(3) 0.2579(4) 0.4937(4) 0.0375(11) Uani 1 1 d . . . . .
H5 H 0.238150 0.223139 0.499381 0.045 Uiso 1 1 calc R U . . .
C9 C 0.4003(4) -0.0359(5) 0.5618(5) 0.0499(15) Uani 1 1 d . . . . .
H9A H 0.421868 -0.054203 0.508380 0.075 Uiso 1 1 calc R U . . .
H9B H 0.381026 -0.118732 0.585485 0.075 Uiso 1 1 calc R U . . .
H9C H 0.440785 0.001731 0.596306 0.075 Uiso 1 1 calc R U . . .
C11 C 0.3641(4) 0.8829(4) 0.1332(5) 0.0409(12) Uani 1 1 d . . . . .
H11A H 0.370760 0.872835 0.074965 0.061 Uiso 1 1 calc R U . . .
H11B H 0.309298 0.871098 0.147087 0.061 Uiso 1 1 calc R U . . .
H11C H 0.395322 0.815891 0.161138 0.061 Uiso 1 1 calc R U . . .

loop_
_atom_site_aniso_label
_atom_site_aniso_U_11
_atom_site_aniso_U_22
_atom_site_aniso_U_33
_atom_site_aniso_U_23
_atom_site_aniso_U_13
_atom_site_aniso_U_12
Au1 0.03553(15) 0.03026(11) 0.0330(2) 0.00564(5) -0.00053(6) -0.00178(4)
P1 0.0325(6) 0.0265(4) 0.0283(8) 0.0018(4) -0.0003(4) -0.0003(3)
O1 0.048(2) 0.0328(13) 0.054(3) 0.0149(15) 0.0035(17) -0.0019(11)
C6 0.041(2) 0.0285(15) 0.027(3) 0.0062(15) -0.0018(17) -0.0010(13)
C3 0.036(2) 0.0290(15) 0.029(3) 0.0042(15) -0.0028(15) -0.0015(11)
C10 0.044(3) 0.0357(19) 0.026(4) 0.0010(16) 0.0006(16) -0.0026(14)
C8 0.033(2) 0.0313(16) 0.035(4) -0.0049(15) -0.0016(17) -0.0008(12)
C2 0.034(2) 0.0350(19) 0.032(4) 0.0085(18) -0.0015(15) -0.0006(12)
C12 0.039(3) 0.0356(17) 0.045(4) -0.0017(19) 0.004(2) 0.0047(15)
C7 0.036(2) 0.0293(16) 0.039(4) -0.0012(16) -0.0020(18) 0.0033(12)
C15 0.038(3) 0.0373(18) 0.057(5) 0.005(2) -0.001(2) -0.0046(15)
C14 0.042(3) 0.0340(17) 0.036(4) -0.0034(17) -0.0053(18) -0.0018(14)
C4 0.030(2) 0.0374(17) 0.037(4) 0.0052(16) -0.0026(18) 0.0019(12)
C1 0.033(2) 0.0368(19) 0.036(4) 0.0037(18) -0.0042(16) 0.0008(13)
C13 0.034(3) 0.051(2) 0.067(5) -0.015(3) 0.000(2) -0.0012(17)
C5 0.030(2) 0.0398(18) 0.042(4) 0.0051(18) -0.0003(18) -0.0047(13)
C9 0.062(3) 0.0323(19) 0.056(5) 0.006(2) 0.004(3) 0.0070(18)
C11 0.050(3) 0.038(2) 0.034(4) -0.0012(19) 0.012(3) -0.0019(15)

loop_
_atom_type_symbol
_atom_type_description
_atom_type_scat_dispersion_real
_atom_type_scat_dispersion_imag
_atom_type_scat_source
C C -0.0001 0.0005 'International Tables Vol C Tables 4.2.6.8 and 6.1.1.4'
H H 0.0000 0.0000 'International Tables Vol C Tables 4.2.6.8 and 6.1.1.4'
O O 0.0016 0.0018 'International Tables Vol C Tables 4.2.6.8 and 6.1.1.4'
P P 0.0342 0.0304 'International Tables Vol C Tables 4.2.6.8 and 6.1.1.4'
Au Au -0.4672 3.5799 'International Tables Vol C Tables 4.2.6.8 and 6.1.1.4'

loop_
_geom_angle_atom_site_label_1
_geom_angle_atom_site_label_2
_geom_angle_atom_site_label_3
_geom_angle
_geom_angle_site_symmetry_1
_geom_angle_site_symmetry_3
_geom_angle_publ_flag
C1 Au1 P1 172.33(18) . . ?
C10 P1 Au1 110.09(16) . . ?
C10 P1 C12 105.1(3) . . ?
C10 P1 C14 103.5(2) . . ?
C12 P1 Au1 115.05(18) . . ?
C14 P1 Au1 115.37(17) . . ?
C14 P1 C12 106.6(2) . . ?
C6 O1 C9 115.9(4) . . ?
O1 C6 C7 124.8(4) . . ?
O1 C6 C5 114.6(4) . . ?
C7 C6 C5 120.6(4) . . ?
C8 C3 C2 121.2(4) . . ?
C8 C3 C4 118.6(4) . . ?
C4 C3 C2 120.2(4) . . ?
P1 C10 H10A 108.5 . . ?
P1 C10 H10B 108.5 . . ?
H10A C10 H10B 107.5 . . ?
C11 C10 P1 114.9(4) . . ?
C11 C10 H10A 108.5 . . ?
C11 C10 H10B 108.5 . . ?
C3 C8 H8 119.7 . . ?
C3 C8 C7 120.7(4) . . ?
C7 C8 H8 119.7 . . ?
C1 C2 C3 174.8(5) . . ?
P1 C12 H12A 109.4 . . ?
P1 C12 H12B 109.4 . . ?
H12A C12 H12B 108.0 . . ?
C13 C12 P1 111.4(3) . . ?
C13 C12 H12A 109.4 . . ?
C13 C12 H12B 109.4 . . ?
C6 C7 C8 119.9(4) . . ?
C6 C7 H7 120.1 . . ?
C8 C7 H7 120.1 . . ?
H15A C15 H15B 109.5 . . ?
H15A C15 H15C 109.5 . . ?
H15B C15 H15C 109.5 . . ?
C14 C15 H15A 109.5 . . ?
C14 C15 H15B 109.5 . . ?
C14 C15 H15C 109.5 . . ?
P1 C14 H14A 108.7 . . ?
P1 C14 H14B 108.7 . . ?
C15 C14 P1 114.3(4) . . ?
C15 C14 H14A 108.7 . . ?
C15 C14 H14B 108.7 . . ?
H14A C14 H14B 107.6 . . ?
C3 C4 H4 119.6 . . ?
C5 C4 C3 120.8(4) . . ?
C5 C4 H4 119.6 . . ?
C2 C1 Au1 171.1(5) . . ?
C12 C13 H13A 109.5 . . ?
C12 C13 H13B 109.5 . . ?
C12 C13 H13C 109.5 . . ?
H13A C13 H13B 109.5 . . ?
H13A C13 H13C 109.5 . . ?
H13B C13 H13C 109.5 . . ?
C6 C5 H5 120.3 . . ?
C4 C5 C6 119.4(4) . . ?
C4 C5 H5 120.3 . . ?
O1 C9 H9A 109.5 . . ?
O1 C9 H9B 109.5 . . ?
O1 C9 H9C 109.5 . . ?
H9A C9 H9B 109.5 . . ?
H9A C9 H9C 109.5 . . ?
H9B C9 H9C 109.5 . . ?
C10 C11 H11A 109.5 . . ?
C10 C11 H11B 109.5 . . ?
C10 C11 H11C 109.5 . . ?
H11A C11 H11B 109.5 . . ?
H11A C11 H11C 109.5 . . ?
H11B C11 H11C 109.5 . . ?

loop_
_geom_bond_atom_site_label_1
_geom_bond_atom_site_label_2
_geom_bond_distance
_geom_bond_site_symmetry_2
_geom_bond_publ_flag
Au1 P1 2.2754(11) . ?
Au1 C1 1.984(5) . ?
P1 C10 1.815(6) . ?
P1 C12 1.812(5) . ?
P1 C14 1.821(4) . ?
O1 C6 1.375(5) . ?
O1 C9 1.436(6) . ?
C6 C7 1.360(6) . ?
C6 C5 1.398(6) . ?
C3 C8 1.394(6) . ?
C3 C2 1.452(6) . ?
C3 C4 1.390(6) . ?
C10 H10A 0.9700 . ?
C10 H10B 0.9700 . ?
C10 C11 1.537(7) . ?
C8 H8 0.9300 . ?
C8 C7 1.392(6) . ?
C2 C1 1.207(6) . ?
C12 H12A 0.9700 . ?
C12 H12B 0.9700 . ?
C12 C13 1.509(7) . ?
C7 H7 0.9300 . ?
C15 H15A 0.9600 . ?
C15 H15B 0.9600 . ?
C15 H15C 0.9600 . ?
C15 C14 1.511(6) . ?
C14 H14A 0.9700 . ?
C14 H14B 0.9700 . ?
C4 H4 0.9300 . ?
C4 C5 1.381(6) . ?
C13 H13A 0.9600 . ?
C13 H13B 0.9600 . ?
C13 H13C 0.9600 . ?
C5 H5 0.9300 . ?
C9 H9A 0.9600 . ?
C9 H9B 0.9600 . ?
C9 H9C 0.9600 . ?
C11 H11A 0.9600 . ?
C11 H11B 0.9600 . ?
C11 H11C 0.9600 . ?

loop_
_geom_torsion_atom_site_label_1
_geom_torsion_atom_site_label_2
_geom_torsion_atom_site_label_3
_geom_torsion_atom_site_label_4
_geom_torsion
_geom_torsion_site_symmetry_1
_geom_torsion_site_symmetry_2
_geom_torsion_site_symmetry_3
_geom_torsion_site_symmetry_4
_geom_torsion_publ_flag
Au1 P1 C10 C11 29.9(4) . . . . ?
Au1 P1 C12 C13 -60.9(5) . . . . ?
Au1 P1 C14 C15 -170.4(4) . . . . ?
O1 C6 C7 C8 -176.8(5) . . . . ?
O1 C6 C5 C4 176.9(5) . . . . ?
C3 C8 C7 C6 0.0(8) . . . . ?
C3 C4 C5 C6 0.4(9) . . . . ?
C10 P1 C12 C13 60.4(5) . . . . ?
C10 P1 C14 C15 69.3(5) . . . . ?
C8 C3 C4 C5 0.3(9) . . . . ?
C2 C3 C8 C7 176.8(5) . . . . ?
C2 C3 C4 C5 -177.0(6) . . . . ?
C12 P1 C10 C11 -94.6(4) . . . . ?
C12 P1 C14 C15 -41.3(5) . . . . ?
C7 C6 C5 C4 -1.0(8) . . . . ?
C14 P1 C10 C11 153.7(4) . . . . ?
C14 P1 C12 C13 169.8(5) . . . . ?
C4 C3 C8 C7 -0.6(9) . . . . ?
C5 C6 C7 C8 0.8(8) . . . . ?
C9 O1 C6 C7 -17.4(8) . . . . ?
C9 O1 C6 C5 164.8(5) . . . . ?
